data_4508828
loop_
_publ_author_name
'Basavoju, Srinivas'
'Bostr\"om, Dan'
'Velaga, Sitaram P.'

_publ_section_title
;
 Pharmaceutical Cocrystal and Salts of Norfloxacin
;
_journal_issue 12
_journal_name_full 'Crystal Growth &amp; Design'
_journal_page_first 2699
_journal_paper_doi 10.1021/cg060327x
_journal_volume 6
_journal_year 2006
_chemical_formula_moiety 'C16 H19 F N3 O3, C3 H3 O4, 2(H2 O)'
_chemical_formula_sum 'C19 H26 F N3 O9'
_chemical_formula_weight 459.43
_chemical_name_common 'norfloxacinmalonate dihydrate'
_chemical_name_systematic 'norfloxacinmalonate dihydrate'
_space_group_IT_number 2
_symmetry_cell_setting triclinic
_symmetry_space_group_name_Hall '-P 1'
_symmetry_space_group_name_H-M 'P -1'
_atom_sites_solution_hydrogens geom
_atom_sites_solution_primary direct
_atom_sites_solution_secondary difmap
_audit_creation_method SHELXL-97
_cell_angle_alpha 90.3920(10)
_cell_angle_beta 91.0800(10)
_cell_angle_gamma 96.7710(10)
_cell_formula_units_Z 2
_cell_length_a 8.2170(1)
_cell_length_b 9.1380(2)
_cell_length_c 13.8830(2)
_cell_measurement_reflns_used 6054
_cell_measurement_temperature 150(2)
_cell_measurement_theta_max 30.317
_cell_measurement_theta_min 3.134
_cell_volume 1034.93(3)
_computing_cell_refinement 'HKL Scalepack (Otwinowski & Minor 1997)'
_computing_data_collection KappaCCD
_computing_data_reduction 'Denzo and Scalepak (Otwinowski & Minor, 1997)'
_computing_structure_refinement 'SHELXL-97 (Sheldrick, 1997)'
_computing_structure_solution 'SHELXS-97 (Sheldrick, 1997)'
_diffrn_ambient_temperature 150(2)
_diffrn_measured_fraction_theta_full 0.997
_diffrn_measured_fraction_theta_max 0.997
_diffrn_measurement_device_type KappaCCD
_diffrn_measurement_method 'phi and omega scans'
_diffrn_radiation_monochromator graphite
_diffrn_radiation_source 'fine-focus sealed tube'
_diffrn_radiation_type MoK\a
_diffrn_radiation_wavelength 0.71073
_diffrn_reflns_av_R_equivalents 0.0149
_diffrn_reflns_av_sigmaI/netI 0.0240
_diffrn_reflns_limit_h_max 11
_diffrn_reflns_limit_h_min -11
_diffrn_reflns_limit_k_max 12
_diffrn_reflns_limit_k_min -12
_diffrn_reflns_limit_l_max 19
_diffrn_reflns_limit_l_min -19
_diffrn_reflns_number 11273
_diffrn_reflns_theta_full 30.33
_diffrn_reflns_theta_max 30.33
_diffrn_reflns_theta_min 3.15
_exptl_absorpt_coefficient_mu 0.123
_exptl_absorpt_correction_type none
_exptl_crystal_colour 'light yellow'
_exptl_crystal_density_diffrn 1.474
_exptl_crystal_density_method 'not measured'
_exptl_crystal_description 'rectangular blocks'
_exptl_crystal_F_000 484.0
_exptl_crystal_size_max 0.30
_exptl_crystal_size_mid 0.25
_exptl_crystal_size_min 0.22
_refine_diff_density_max 0.706
_refine_diff_density_min -0.775
_refine_diff_density_rms 0.050
_refine_ls_extinction_method none
_refine_ls_goodness_of_fit_ref 1.020
_refine_ls_hydrogen_treatment mixed
_refine_ls_matrix_type full
_refine_ls_number_parameters 321
_refine_ls_number_reflns 6218
_refine_ls_number_restraints 0
_refine_ls_restrained_S_all 1.020
_refine_ls_R_factor_all 0.0452
_refine_ls_R_factor_gt 0.0405
_refine_ls_shift/su_max 0.000
_refine_ls_shift/su_mean 0.000
_refine_ls_structure_factor_coef Fsqd
_refine_ls_weighting_details 'calc w=1/[\s^2^(Fo^2^)+(0.0560P)^2^+0.3678P] where P=(Fo^2^+2Fc^2^)/3'
_refine_ls_weighting_scheme calc
_refine_ls_wR_factor_gt 0.1072
_refine_ls_wR_factor_ref 0.1118
_reflns_number_gt 5558
_reflns_number_total 6218
_reflns_threshold_expression >2sigma(I)
_cod_data_source_file cg060327xsup1.cif
_cod_data_source_block norfloxacinmalonatedihydrate
_cod_database_code 4508828

loop_
_symmetry_equiv_pos_as_xyz
'x, y, z'
'-x, -y, -z'

loop_
_atom_site_label
_atom_site_type_symbol
_atom_site_fract_x
_atom_site_fract_y
_atom_site_fract_z
_atom_site_U_iso_or_equiv
_atom_site_adp_type
_atom_site_occupancy
_atom_site_symmetry_multiplicity
_atom_site_calc_flag
_atom_site_refinement_flags
F1 F 0.05875(8) 0.31301(7) 0.12556(4) 0.02317(14) Uani 1 1 d .
O3 O 0.15735(11) 0.14257(9) -0.20692(5) 0.02579(17) Uani 1 1 d .
O7 O 1.04213(9) 0.58480(9) 0.28547(5) 0.02428(16) Uani 1 1 d .
C2 C 0.27729(11) -0.07830(10) -0.18586(6) 0.01740(17) Uani 1 1 d .
O2 O 0.23022(11) -0.00597(9) -0.34654(5) 0.02687(17) Uani 1 1 d .
C10 C 0.27148(11) -0.03496(10) 0.01460(6) 0.01478(16) Uani 1 1 d .
N1 N 0.33516(10) -0.15670(9) -0.02571(5) 0.01571(15) Uani 1 1 d .
O1 O 0.32381(11) -0.22215(10) -0.32422(5) 0.02920(18) Uani 1 1 d .
C3 C 0.27962(12) -0.10960(12) -0.29066(7) 0.02073(19) Uani 1 1 d .
N2 N 0.19587(11) 0.13336(9) 0.25325(6) 0.01866(16) Uani 1 1 d .
C5 C 0.21101(11) 0.06781(10) -0.04752(6) 0.01560(16) Uani 1 1 d .
C13 C 0.16700(13) 0.04250(11) 0.41725(7) 0.02123(19) Uani 1 1 d .
H9 H 0.2028 -0.0294 0.4604 0.025 Uiso 1 1 d R
H8 H 0.0496 0.0279 0.4110 0.025 Uiso 1 1 d R
O5 O 0.82186(9) 0.50034(9) 0.16693(5) 0.02402(16) Uani 1 1 d .
O9 O 0.36697(11) 0.69798(11) 0.30632(7) 0.0339(2) Uani 1 1 d .
N3 N 0.22050(11) 0.19368(10) 0.45585(6) 0.02118(17) Uani 1 1 d .
C8 C 0.20552(11) 0.10756(10) 0.15466(6) 0.01640(17) Uani 1 1 d .
O4 O 0.56481(10) 0.52991(10) 0.19654(6) 0.02879(18) Uani 1 1 d .
C17 C 0.76085(11) 0.58576(11) 0.32544(7) 0.01941(18) Uani 1 1 d .
H20 H 0.7300 0.5022 0.3654 0.023 Uiso 1 1 d R
H21 H 0.6975 0.6639 0.3418 0.023 Uiso 1 1 d R
O6 O 0.98444(9) 0.72663(9) 0.40835(5) 0.02482(16) Uani 1 1 d .
C1 C 0.33556(11) -0.17476(10) -0.12176(6) 0.01699(17) Uani 1 1 d .
H1 H 0.3803 -0.2604 -0.1451 0.020 Uiso 1 1 d R
C15 C 0.39063(12) -0.27507(11) 0.03497(7) 0.01840(17) Uani 1 1 d .
H13 H 0.4612 -0.3299 -0.0016 0.022 Uiso 1 1 d R
H12 H 0.4494 -0.2324 0.0908 0.022 Uiso 1 1 d R
C6 C 0.14367(12) 0.18883(10) -0.00800(7) 0.01764(17) Uani 1 1 d .
H2 H 0.1015 0.2593 -0.0498 0.021 Uiso 1 1 d R
C4 C 0.21209(12) 0.04969(10) -0.15117(6) 0.01751(17) Uani 1 1 d .
C9 C 0.27022(11) -0.01363(10) 0.11534(6) 0.01637(17) Uani 1 1 d .
H3 H 0.3143 -0.0829 0.1572 0.020 Uiso 1 1 d R
C16 C 0.24720(13) -0.38095(12) 0.06852(7) 0.0234(2) Uani 1 1 d .
H14 H 0.1757 -0.3354 0.1142 0.028 Uiso 1 1 d R
H15 H 0.2943 -0.4592 0.1044 0.028 Uiso 1 1 d R
H16 H 0.1825 -0.4251 0.0162 0.028 Uiso 1 1 d R
C14 C 0.23737(13) 0.01846(11) 0.31885(7) 0.02043(18) Uani 1 1 d .
H11 H 0.1923 -0.0762 0.2939 0.025 Uiso 1 1 d R
H10 H 0.3544 0.0222 0.3248 0.025 Uiso 1 1 d R
C11 C 0.26289(13) 0.28073(11) 0.28982(7) 0.02146(19) Uani 1 1 d .
H4 H 0.3795 0.2847 0.2986 0.026 Uiso 1 1 d R
H5 H 0.2385 0.3544 0.2445 0.026 Uiso 1 1 d R
C18 C 0.94278(12) 0.63815(11) 0.34141(7) 0.01799(17) Uani 1 1 d .
C19 C 0.70787(12) 0.53823(11) 0.22362(7) 0.01982(18) Uani 1 1 d .
C7 C 0.13858(11) 0.20426(10) 0.08938(7) 0.01707(17) Uani 1 1 d .
C12 C 0.18695(14) 0.30933(12) 0.38553(7) 0.0239(2) Uani 1 1 d .
H6 H 0.0706 0.3073 0.3762 0.029 Uiso 1 1 d R
H7 H 0.2321 0.4046 0.4095 0.029 Uiso 1 1 d R
O8 O 0.54195(14) 0.2530(2) 0.50538(9) 0.0868(7) Uani 1 1 d .
H25 H 0.262(3) 0.662(2) 0.3002(14) 0.053(5) Uiso 1 1 d .
H26 H 0.421(3) 0.639(2) 0.2758(15) 0.056(5) Uiso 1 1 d .
H22 H 0.920(3) 0.522(2) 0.2017(15) 0.058(6) Uiso 1 1 d .
H18 H 0.196(2) 0.068(2) -0.3017(15) 0.058(6) Uiso 1 1 d .
H23 H 0.610(3) 0.239(2) 0.4646(17) 0.064(6) Uiso 1 1 d .
H24 H 0.582(3) 0.271(2) 0.5568(17) 0.055(5) Uiso 1 1 d .
H19 H 0.330(2) 0.2041(18) 0.4709(12) 0.037(4) Uiso 1 1 d .
H17 H 0.159(2) 0.2139(19) 0.5108(12) 0.039(4) Uiso 1 1 d .

loop_
_atom_site_aniso_label
_atom_site_aniso_U_11
_atom_site_aniso_U_22
_atom_site_aniso_U_33
_atom_site_aniso_U_23
_atom_site_aniso_U_13
_atom_site_aniso_U_12
F1 0.0287(3) 0.0222(3) 0.0204(3) -0.0029(2) 0.0043(2) 0.0099(2)
O3 0.0404(4) 0.0235(4) 0.0147(3) 0.0025(3) -0.0022(3) 0.0090(3)
O7 0.0189(3) 0.0315(4) 0.0233(4) -0.0074(3) 0.0015(3) 0.0069(3)
C2 0.0196(4) 0.0198(4) 0.0122(4) -0.0011(3) 0.0009(3) 0.0000(3)
O2 0.0374(4) 0.0319(4) 0.0122(3) 0.0004(3) -0.0010(3) 0.0076(3)
C10 0.0154(4) 0.0158(4) 0.0129(4) -0.0007(3) 0.0011(3) 0.0004(3)
N1 0.0181(3) 0.0164(3) 0.0126(3) -0.0006(3) 0.0011(3) 0.0021(3)
O1 0.0400(4) 0.0327(4) 0.0164(3) -0.0055(3) 0.0028(3) 0.0101(3)
C3 0.0213(4) 0.0268(5) 0.0136(4) -0.0019(3) 0.0012(3) 0.0007(4)
N2 0.0274(4) 0.0165(4) 0.0117(3) -0.0014(3) 0.0023(3) 0.0011(3)
C5 0.0178(4) 0.0161(4) 0.0125(4) 0.0000(3) 0.0004(3) 0.0006(3)
C13 0.0277(5) 0.0229(5) 0.0128(4) -0.0012(3) 0.0015(3) 0.0017(4)
O5 0.0218(3) 0.0304(4) 0.0204(3) -0.0094(3) 0.0005(3) 0.0059(3)
O9 0.0210(4) 0.0438(5) 0.0373(5) -0.0182(4) -0.0034(3) 0.0072(3)
N3 0.0243(4) 0.0262(4) 0.0129(3) -0.0038(3) 0.0007(3) 0.0027(3)
C8 0.0189(4) 0.0175(4) 0.0124(4) -0.0008(3) 0.0016(3) -0.0001(3)
O4 0.0210(3) 0.0366(4) 0.0293(4) -0.0088(3) -0.0041(3) 0.0068(3)
C17 0.0181(4) 0.0227(4) 0.0173(4) -0.0032(3) 0.0030(3) 0.0016(3)
O6 0.0242(3) 0.0300(4) 0.0194(3) -0.0077(3) 0.0008(3) 0.0001(3)
C1 0.0181(4) 0.0185(4) 0.0140(4) -0.0019(3) 0.0017(3) 0.0006(3)
C15 0.0209(4) 0.0188(4) 0.0162(4) 0.0011(3) -0.0002(3) 0.0048(3)
C6 0.0203(4) 0.0176(4) 0.0151(4) 0.0009(3) 0.0001(3) 0.0027(3)
C4 0.0205(4) 0.0185(4) 0.0130(4) 0.0007(3) 0.0000(3) 0.0001(3)
C9 0.0189(4) 0.0178(4) 0.0123(4) 0.0003(3) 0.0003(3) 0.0014(3)
C16 0.0281(5) 0.0222(5) 0.0188(4) 0.0037(3) -0.0031(4) -0.0020(4)
C14 0.0293(5) 0.0197(4) 0.0128(4) -0.0004(3) 0.0024(3) 0.0046(3)
C11 0.0293(5) 0.0186(4) 0.0156(4) -0.0025(3) 0.0019(3) -0.0011(4)
C18 0.0194(4) 0.0197(4) 0.0152(4) 0.0002(3) 0.0011(3) 0.0036(3)
C19 0.0206(4) 0.0190(4) 0.0202(4) -0.0038(3) 0.0007(3) 0.0037(3)
C7 0.0184(4) 0.0162(4) 0.0168(4) -0.0018(3) 0.0025(3) 0.0027(3)
C12 0.0341(5) 0.0212(5) 0.0169(4) -0.0045(3) 0.0011(4) 0.0047(4)
O8 0.0262(5) 0.208(2) 0.0246(5) -0.0325(8) 0.0005(4) 0.0093(8)

loop_
_atom_type_symbol
_atom_type_description
_atom_type_scat_dispersion_real
_atom_type_scat_dispersion_imag
_atom_type_scat_source
C C 0.0033 0.0016 'International Tables Vol C Tables 4.2.6.8 and 6.1.1.4'
H H 0.0000 0.0000 'International Tables Vol C Tables 4.2.6.8 and 6.1.1.4'
N N 0.0061 0.0033 'International Tables Vol C Tables 4.2.6.8 and 6.1.1.4'
O O 0.0106 0.0060 'International Tables Vol C Tables 4.2.6.8 and 6.1.1.4'
F F 0.0171 0.0103 'International Tables Vol C Tables 4.2.6.8 and 6.1.1.4'

loop_
_geom_angle_atom_site_label_1
_geom_angle_atom_site_label_2
_geom_angle_atom_site_label_3
_geom_angle
C1 C2 C4 119.95(8)
C1 C2 C3 119.69(9)
C4 C2 C3 120.35(9)
C3 O2 H18 104.8(12)
N1 C10 C5 118.64(8)
N1 C10 C9 121.07(8)
C5 C10 C9 120.27(8)
C1 N1 C10 120.13(8)
C1 N1 C15 117.89(8)
C10 N1 C15 121.79(7)
O1 C3 O2 121.70(9)
O1 C3 C2 123.22(10)
O2 C3 C2 115.08(9)
C8 N2 C14 117.95(8)
C8 N2 C11 117.18(8)
C14 N2 C11 110.84(8)
C10 C5 C6 119.22(8)
C10 C5 C4 121.55(8)
C6 C5 C4 119.20(8)
N3 C13 C14 111.90(8)
N3 C13 H9 109.7
C14 C13 H9 108.2
N3 C13 H8 109.5
C14 C13 H8 108.0
H9 C13 H8 109.5
C19 O5 H22 105.3(13)
H25 O9 H26 106.3(18)
C12 N3 C13 111.70(8)
C12 N3 H19 109.0(11)
C13 N3 H19 110.4(10)
C12 N3 H17 104.2(10)
C13 N3 H17 110.8(10)
H19 N3 H17 110.7(14)
N2 C8 C9 123.71(9)
N2 C8 C7 119.05(8)
C9 C8 C7 117.16(8)
C19 C17 C18 116.25(8)
C19 C17 H20 106.1
C18 C17 H20 109.5
C19 C17 H21 105.9
C18 C17 H21 109.4
H20 C17 H21 109.5
N1 C1 C2 123.71(8)
N1 C1 H1 116.4
C2 C1 H1 119.9
N1 C15 C16 111.57(8)
N1 C15 H13 109.4
C16 C15 H13 108.3
N1 C15 H12 109.7
C16 C15 H12 108.4
H13 C15 H12 109.5
C7 C6 C5 119.40(9)
C7 C6 H2 120.7
C5 C6 H2 119.9
O3 C4 C2 122.65(8)
O3 C4 C5 121.35(9)
C2 C4 C5 116.00(8)
C8 C9 C10 120.55(8)
C8 C9 H3 119.7
C10 C9 H3 119.8
C15 C16 H14 113.4
C15 C16 H15 106.5
H14 C16 H15 106.3
C15 C16 H16 112.3
H14 C16 H16 109.5
H15 C16 H16 108.5
N2 C14 C13 109.64(8)
N2 C14 H11 109.4
C13 C14 H11 109.5
N2 C14 H10 109.5
C13 C14 H10 109.3
H11 C14 H10 109.5
N2 C11 C12 109.46(8)
N2 C11 H4 109.5
C12 C11 H4 109.2
N2 C11 H5 109.7
C12 C11 H5 109.6
H4 C11 H5 109.5
O6 C18 O7 124.50(9)
O6 C18 C17 118.68(8)
O7 C18 C17 116.81(8)
O4 C19 O5 121.27(9)
O4 C19 C17 121.80(9)
O5 C19 C17 116.87(8)
F1 C7 C6 118.21(8)
F1 C7 C8 118.44(8)
C6 C7 C8 123.27(8)
N3 C12 C11 110.12(8)
N3 C12 H6 109.2
C11 C12 H6 108.9
N3 C12 H7 109.9
C11 C12 H7 109.2
H6 C12 H7 109.5
H23 O8 H24 113(2)

loop_
_geom_bond_atom_site_label_1
_geom_bond_atom_site_label_2
_geom_bond_distance
F1 C7 1.3526(10)
O3 C4 1.2679(12)
O7 C18 1.2727(11)
C2 C1 1.3756(13)
C2 C4 1.4270(13)
C2 C3 1.4818(13)
O2 C3 1.3237(13)
O2 H18 0.98(2)
C10 N1 1.4016(11)
C10 C5 1.4063(12)
C10 C9 1.4112(12)
N1 C1 1.3426(11)
N1 C15 1.4838(12)
O1 C3 1.2225(13)
N2 C8 1.3925(11)
N2 C14 1.4608(13)
N2 C11 1.4764(12)
C5 C6 1.4063(12)
C5 C4 1.4477(12)
C13 N3 1.4922(13)
C13 C14 1.5181(13)
C13 H9 0.9599
C13 H8 0.9600
O5 C19 1.3104(12)
O5 H22 0.93(2)
O9 H25 0.89(2)
O9 H26 0.85(2)
N3 C12 1.4895(14)
N3 H19 0.915(17)
N3 H17 0.954(17)
C8 C9 1.3959(12)
C8 C7 1.4183(13)
O4 C19 1.2210(12)
C17 C19 1.5166(13)
C17 C18 1.5266(13)
C17 H20 0.9600
C17 H21 0.9600
O6 C18 1.2438(12)
C1 H1 0.9601
C15 C16 1.5166(14)
C15 H13 0.9599
C15 H12 0.9601
C6 C7 1.3602(12)
C6 H2 0.9600
C9 H3 0.9600
C16 H14 0.9950
C16 H15 0.9860
C16 H16 0.9500
C14 H11 0.9600
C14 H10 0.9600
C11 C12 1.5127(13)
C11 H4 0.9600
C11 H5 0.9600
C12 H6 0.9600
C12 H7 0.9599
O8 H23 0.82(2)
O8 H24 0.79(2)
